data_7244582
loop_
_publ_author_name
'Zhou, Zhao-Di'
'Li, Shi-Qi'
'Liu, Yin'
'Du, Bin'
'Shen, Yuan-Yue'
'Yu, Bao-Yi'
'Wang, Chong-Chen'

_publ_section_title
;
 Two bis-ligand-coordinated Zn(ii)-MOFs for luminescent sensing of ions,
 antibiotics and pesticides in aqueous solutions
;
_journal_issue 13
_journal_name_full 'RSC Advances'
_journal_page_first 7780
_journal_page_last 7788
_journal_paper_doi 10.1039/D2RA00376G
_journal_volume 12
_journal_year 2022
_chemical_formula_moiety 'C54 H38 N28 O14 Zn3, 4(H2 O)'
_chemical_formula_sum 'C54 H46 N28 O18 Zn3'
_chemical_formula_weight 1571.30
_space_group_crystal_system triclinic
_space_group_IT_number 2
_space_group_name_Hall '-P 1'
_space_group_name_H-M_alt 'P -1'
_atom_sites_solution_hydrogens mixed
_atom_sites_solution_primary dual
_audit_creation_date 2021-05-07
_audit_creation_method
;
Olex2 1.2-beta
(compiled 2016.11.30 svn.r3356 for OlexSys, GUI svn.r5269)
;
_audit_update_record
;
2021-05-07 deposited with the CCDC.	2022-02-18 downloaded from the CCDC.
;
_cell_angle_alpha 81.779(3)
_cell_angle_beta 72.548(2)
_cell_angle_gamma 87.653(3)
_cell_formula_units_Z 1
_cell_length_a 10.1500(8)
_cell_length_b 11.7115(10)
_cell_length_c 13.2760(12)
_cell_measurement_reflns_used 3693
_cell_measurement_temperature 150.0(1)
_cell_measurement_theta_max 25.822
_cell_measurement_theta_min 2.243
_cell_volume 1490.0(2)
_computing_cell_refinement 'SAINT V8.40A (?, 2016)'
_computing_data_reduction 'SAINT V8.40A (?, 2016)'
_computing_molecular_graphics 'Olex2 (Dolomanov et al., 2009)'
_computing_publication_material 'Olex2 (Dolomanov et al., 2009)'
_computing_structure_refinement 'ShelXL (Sheldrick, 2015)'
_computing_structure_solution 'ShelXT (Sheldrick, 2015)'
_diffrn_ambient_temperature 150.0(1)
_diffrn_measured_fraction_theta_full 0.996
_diffrn_measured_fraction_theta_max 0.988
_diffrn_measurement_device_type 'Bruker APEX-II CCD'
_diffrn_measurement_method '\f and \w scans'
_diffrn_radiation_type MoK\a
_diffrn_radiation_wavelength 0.71073
_diffrn_reflns_av_R_equivalents 0.0724
_diffrn_reflns_av_unetI/netI 0.0831
_diffrn_reflns_Laue_measured_fraction_full 0.996
_diffrn_reflns_Laue_measured_fraction_max 0.988
_diffrn_reflns_limit_h_max 12
_diffrn_reflns_limit_h_min -12
_diffrn_reflns_limit_k_max 14
_diffrn_reflns_limit_k_min -14
_diffrn_reflns_limit_l_max 16
_diffrn_reflns_limit_l_min -16
_diffrn_reflns_number 17126
_diffrn_reflns_point_group_measured_fraction_full 0.996
_diffrn_reflns_point_group_measured_fraction_max 0.988
_diffrn_reflns_theta_full 25.242
_diffrn_reflns_theta_max 26.484
_diffrn_reflns_theta_min 2.103
_diffrn_standards_number 0
_exptl_absorpt_coefficient_mu 1.300
_exptl_absorpt_correction_T_max 0.0276
_exptl_absorpt_correction_T_min 0.0105
_exptl_absorpt_correction_type multi-scan
_exptl_absorpt_process_details
;
SADABS-2016/2 (Bruker,2016/2) was used for absorption correction.
wR2(int) was 0.1008 before and 0.0714 after correction.
The Ratio of minimum to maximum transmission is 0.3804.
The \l/2 correction factor is Not present.
;
_exptl_crystal_colour colourless
_exptl_crystal_colour_primary colourless
_exptl_crystal_density_diffrn 1.751
_exptl_crystal_description block
_exptl_crystal_F_000 800
_exptl_crystal_size_max 0.19
_exptl_crystal_size_mid 0.17
_exptl_crystal_size_min 0.11
_refine_diff_density_max 1.267
_refine_diff_density_min -0.716
_refine_diff_density_rms 0.130
_refine_ls_extinction_method none
_refine_ls_goodness_of_fit_ref 1.063
_refine_ls_hydrogen_treatment constr
_refine_ls_matrix_type full
_refine_ls_number_parameters 518
_refine_ls_number_reflns 6096
_refine_ls_number_restraints 453
_refine_ls_restrained_S_all 1.030
_refine_ls_R_factor_all 0.1059
_refine_ls_R_factor_gt 0.0646
_refine_ls_shift/su_max 0.000
_refine_ls_shift/su_mean 0.000
_refine_ls_structure_factor_coef Fsqd
_refine_ls_weighting_details 'w=1/[\s^2^(Fo^2^)+(0.1064P)^2^] where P=(Fo^2^+2Fc^2^)/3'
_refine_ls_weighting_scheme calc
_refine_ls_wR_factor_gt 0.1644
_refine_ls_wR_factor_ref 0.1956
_reflns_Friedel_coverage 0.000
_reflns_number_gt 4084
_reflns_number_total 6096
_reflns_threshold_expression 'I > 2\s(I)'
_cod_data_source_file d2ra00376g2.cif
_cod_data_source_block 01295_0m
_cod_database_code 7244582
_shelx_space_group_comment
;
The symmetry employed for this shelxl refinement is uniquely defined
by the following loop, which should always be used as a source of
symmetry information in preference to the above space-group names.
They are only intended as comments.
;
_olex2_refinement_description
;
1. Fixed Uiso
 At 1.2 times of:
  All C(H) groups
 At 1.5 times of:
  All O(H,H) groups
2. Restrained distances
 H2Wb-H3_$1
 2.3 with sigma of 0.02
 C27A-C26A \\sim N13-N14
 with sigma of 0.02
 H2Wb-O6 \\sim O6-H2Wa
 with sigma of 0.02
3. Rigid body (RIGU) restrains
 All non-hydrogen atoms
 with sigma for 1-2 distances of 0.004 and sigma for 1-3 distances of 0.004
4. Others
 Fixed Sof: N12(0.5) N12A(0.5) C27(0.5) H27(0.5) N13A(0.5) C26(0.5) H26(0.5)
 N14A(0.5) N13(0.5) C26A(0.5) H26A(0.5) N14(0.5) C27A(0.5) H27A(0.5)
5.a Free rotating group:
 O2W(H2Wa,H2Wb), O3W(H3Wa,H3Wb)
5.b Rotating group:
 O1W(H1Wa,H1Wb)
5.c Aromatic/amide H refined with riding coordinates:
 C27(H27), C26(H26), C3(H3), C5(H5), C7(H7), C10(H10), C11(H11), C13(H13),
 C15(H15), C16(H16), C17(H17), C18(H18), C19(H19), C20(H20), C22(H22), C23(H23),
  C25(H25), C26A(H26A), C27A(H27A)
;
_shelx_shelxl_version_number 2014/7
_olex2_submission_special_instructions 'No special instructions were received'

loop_
_space_group_symop_operation_xyz
'x, y, z'
'-x, -y, -z'

loop_
_atom_site_label
_atom_site_type_symbol
_atom_site_fract_x
_atom_site_fract_y
_atom_site_fract_z
_atom_site_U_iso_or_equiv
_atom_site_adp_type
_atom_site_occupancy
_atom_site_site_symmetry_order
_atom_site_calc_flag
_atom_site_refinement_flags_posn
_atom_site_refinement_flags_adp
_atom_site_refinement_flags_occupancy
_atom_site_disorder_assembly
_atom_site_disorder_group
Zn1 Zn 0.5000 0.5000 1.0000 0.0345(2) Uani 1 2 d S TU P . .
Zn2 Zn 0.05751(6) 0.70272(5) 0.41702(5) 0.0339(2) Uani 1 1 d . U . . .
O1 O 0.1627(4) 0.6427(3) 0.5156(3) 0.0407(9) Uani 1 1 d . U . . .
O1W O 0.6857(4) 0.5979(3) 0.9629(3) 0.0393(9) Uani 1 1 d . U . . .
H1WA H 0.6683 0.6729 0.9497 0.059 Uiso 1 1 d GR . . . .
H1WB H 0.7484 0.5776 0.9051 0.059 Uiso 1 1 d GR . . . .
O2 O 0.3257(4) 0.7013(4) 0.3658(3) 0.0498(11) Uani 1 1 d . U . . .
O3 O 0.8059(4) 0.7444(3) 0.3712(3) 0.0385(9) Uani 1 1 d . U . . .
O4 O 0.8666(4) 0.6684(3) 0.5137(3) 0.0361(8) Uani 1 1 d . U . . .
O5 O 0.4976(4) 0.5549(3) 0.8486(3) 0.0417(9) Uani 1 1 d . U . . .
O6 O 0.3034(4) 0.4784(4) 0.8409(3) 0.0494(11) Uani 1 1 d D U . . .
N1 N 0.0700(5) 0.6142(4) 0.2959(3) 0.0363(10) Uani 1 1 d . U . . .
N2 N 0.0437(5) 0.4665(4) 0.2225(3) 0.0350(10) Uani 1 1 d . U . . .
N3 N 0.0255(5) 0.5615(4) 0.1539(4) 0.0393(11) Uani 1 1 d . U . . .
N4 N -0.0395(6) 0.2313(4) 0.0969(4) 0.0481(12) Uani 1 1 d . U . . .
N5 N 0.0603(5) 0.0509(4) 0.3106(4) 0.0391(11) Uani 1 1 d . U . . .
N6 N 0.1438(5) 0.0559(4) 0.3746(4) 0.0403(11) Uani 1 1 d . U . . .
N7 N 0.0759(5) -0.1255(4) 0.3815(4) 0.0363(10) Uani 1 1 d . U . . .
N8 N 0.3864(5) 0.6586(4) 1.0503(4) 0.0387(10) Uani 1 1 d . U . . .
N9 N 0.2832(5) 0.8305(4) 1.0231(4) 0.0440(11) Uani 1 1 d . U . . .
N10 N 0.3579(5) 0.8330(4) 1.0937(4) 0.0397(10) Uani 1 1 d . U . . .
N11 N 0.3574(5) 1.1442(4) 1.1101(4) 0.0457(11) Uani 1 1 d . U . . .
N12 N 0.5769(16) 1.0600(15) 1.2770(11) 0.049(3) Uani 0.5 1 d . U . A 1
N12A N 0.5401(16) 1.0403(14) 1.3131(11) 0.045(3) Uani 0.5 1 d . U . A 2
C27 C 0.6179(12) 1.1701(12) 1.2809(11) 0.043(2) Uani 0.5 1 d . U . A 1
H27 H 0.5972 1.2432 1.2478 0.051 Uiso 0.5 1 calc R . . A 1
N13A N 0.5389(16) 0.9406(10) 1.3857(10) 0.065(4) Uani 0.5 1 d . U . A 2
C26 C 0.7171(19) 1.0334(16) 1.3711(14) 0.063(4) Uani 0.5 1 d . U . A 1
H26 H 0.7811 1.0010 1.4068 0.075 Uiso 0.5 1 calc R . . A 1
N14A N 0.6755(14) 1.0750(11) 1.4048(12) 0.054(3) Uani 0.5 1 d . U . A 2
C1 C 0.2896(5) 0.6603(5) 0.4617(4) 0.0358(11) Uani 1 1 d . U . . .
C2 C 0.3951(6) 0.6359(5) 0.5206(4) 0.0374(12) Uani 1 1 d . U . . .
C3 C 0.5303(5) 0.6688(4) 0.4688(4) 0.0355(12) Uani 1 1 d . U . . .
H3 H 0.5554 0.7006 0.3957 0.043 Uiso 1 1 calc DR . . . .
C4 C 0.6302(5) 0.6562(5) 0.5216(4) 0.0359(12) Uani 1 1 d . U . . .
C5 C 0.5914(5) 0.6099(5) 0.6290(4) 0.0360(12) Uani 1 1 d . U . . .
H5 H 0.6583 0.6016 0.6665 0.043 Uiso 1 1 calc R . . . .
C6 C 0.4555(5) 0.5757(5) 0.6819(4) 0.0356(12) Uani 1 1 d . U . . .
C7 C 0.3566(6) 0.5863(5) 0.6275(4) 0.0379(12) Uani 1 1 d . U . . .
H7 H 0.2646 0.5604 0.6624 0.046 Uiso 1 1 calc R . . . .
C8 C 0.7759(5) 0.6934(5) 0.4646(4) 0.0348(11) Uani 1 1 d . U . . .
C9 C 0.4143(5) 0.5318(5) 0.7999(4) 0.0354(11) Uani 1 1 d . U . . .
C10 C 0.0712(5) 0.5005(5) 0.3055(4) 0.0342(11) Uani 1 1 d . U . . .
H10 H 0.0890 0.4505 0.3629 0.041 Uiso 1 1 calc R . . . .
C11 C 0.0413(6) 0.6462(5) 0.2021(4) 0.0376(12) Uani 1 1 d . U . . .
H11 H 0.0335 0.7246 0.1741 0.045 Uiso 1 1 calc R . . . .
C12 C 0.0265(5) 0.3527(4) 0.2027(4) 0.0349(11) Uani 1 1 d . U . . .
C13 C 0.0537(6) 0.2591(5) 0.2696(4) 0.0381(12) Uani 1 1 d . U . . .
H13 H 0.0865 0.2685 0.3278 0.046 Uiso 1 1 calc R . . . .
C14 C 0.0308(6) 0.1515(5) 0.2475(5) 0.0402(12) Uani 1 1 d . U . . .
C15 C -0.0138(7) 0.1417(5) 0.1602(5) 0.0462(14) Uani 1 1 d . U . . .
H15 H -0.0264 0.0667 0.1453 0.055 Uiso 1 1 calc R . . . .
C16 C -0.0200(6) 0.3365(5) 0.1179(5) 0.0425(13) Uani 1 1 d . U . . .
H16 H -0.0386 0.4021 0.0733 0.051 Uiso 1 1 calc R . . . .
C17 C 0.0203(6) -0.0574(5) 0.3169(4) 0.0397(12) Uani 1 1 d . U . . .
H17 H -0.0390 -0.0819 0.2808 0.048 Uiso 1 1 calc R . . . .
C18 C 0.1507(6) -0.0527(5) 0.4132(4) 0.0390(12) Uani 1 1 d . U . . .
H18 H 0.2041 -0.0784 0.4599 0.047 Uiso 1 1 calc R . . . .
C19 C 0.3047(6) 0.7251(5) 1.0004(4) 0.0418(12) Uani 1 1 d . U . . .
H19 H 0.2658 0.6965 0.9521 0.050 Uiso 1 1 calc R . . . .
C20 C 0.4172(6) 0.7295(5) 1.1083(4) 0.0386(12) Uani 1 1 d . U . . .
H20 H 0.4734 0.7104 1.1540 0.046 Uiso 1 1 calc R . . . .
C21 C 0.3797(6) 0.9385(5) 1.1263(4) 0.0394(12) Uani 1 1 d . U . . .
C22 C 0.3332(6) 1.0415(5) 1.0854(5) 0.0445(13) Uani 1 1 d . U . . .
H22 H 0.2810 1.0398 1.0370 0.053 Uiso 1 1 calc R . . . .
C23 C 0.4283(6) 1.1448(5) 1.1801(5) 0.0452(13) Uani 1 1 d . U . . .
H23 H 0.4448 1.2163 1.2001 0.054 Uiso 1 1 calc R . . . .
C24 C 0.4780(6) 1.0455(5) 1.2243(5) 0.0468(13) Uani 1 1 d . U . . .
C25 C 0.4534(6) 0.9387(5) 1.2005(5) 0.0453(13) Uani 1 1 d . U . . .
H25 H 0.4845 0.8693 1.2327 0.054 Uiso 1 1 calc R . . . .
N13 N 0.6268(18) 0.9770(12) 1.3356(14) 0.089(4) Uani 0.5 1 d D U . A 1
C26A C 0.6252(17) 0.9732(11) 1.4350(12) 0.060(3) Uani 0.5 1 d D U . A 2
H26A H 0.6482 0.9230 1.4900 0.072 Uiso 0.5 1 calc R . . A 2
N14 N 0.6936(15) 1.1420(12) 1.3440(13) 0.078(4) Uani 0.5 1 d D U . A 1
C27A C 0.6218(17) 1.1193(12) 1.3260(14) 0.061(4) Uani 0.5 1 d D U . A 2
H27A H 0.6395 1.1942 1.2865 0.073 Uiso 0.5 1 calc R . . A 2
O2W O 0.2895(4) 0.2530(4) 0.8027(4) 0.0525(11) Uani 1 1 d . U . . .
H2WA H 0.2243 0.3193 0.8006 0.079 Uiso 1 1 d DG . . . .
H2WB H 0.3652 0.3066 0.7844 0.079 Uiso 1 1 d DG . . . .
O3W O 0.0672(5) 0.1045(4) 0.8992(4) 0.0577(12) Uani 1 1 d . U . . .
H3WA H 0.1300 0.1525 0.8818 0.087 Uiso 1 1 d G . . . .
H3WB H -0.0077 0.1234 0.9409 0.087 Uiso 1 1 d G . . . .

loop_
_atom_site_aniso_label
_atom_site_aniso_U_11
_atom_site_aniso_U_22
_atom_site_aniso_U_33
_atom_site_aniso_U_23
_atom_site_aniso_U_13
_atom_site_aniso_U_12
Zn1 0.0370(5) 0.0381(5) 0.0299(5) -0.0020(4) -0.0131(4) -0.0038(4)
Zn2 0.0349(4) 0.0354(4) 0.0334(4) -0.0016(3) -0.0141(3) -0.0017(2)
O1 0.0359(19) 0.050(2) 0.038(2) 0.0004(17) -0.0163(16) -0.0024(16)
O1W 0.036(2) 0.043(2) 0.037(2) -0.0039(16) -0.0082(16) -0.0039(16)
O2 0.040(2) 0.076(3) 0.033(2) 0.0054(19) -0.0169(17) -0.003(2)
O3 0.037(2) 0.045(2) 0.0350(19) 0.0025(16) -0.0166(16) -0.0046(16)
O4 0.0323(18) 0.042(2) 0.036(2) -0.0002(16) -0.0164(16) -0.0022(15)
O5 0.045(2) 0.050(2) 0.0324(19) -0.0012(16) -0.0163(17) -0.0086(17)
O6 0.043(2) 0.073(3) 0.033(2) 0.0050(19) -0.0140(17) -0.0177(19)
N1 0.038(2) 0.037(2) 0.034(2) -0.0012(17) -0.0135(19) -0.0014(18)
N2 0.041(2) 0.033(2) 0.032(2) 0.0032(16) -0.0149(19) -0.0030(17)
N3 0.050(3) 0.038(2) 0.033(2) -0.0004(18) -0.020(2) 0.0010(19)
N4 0.063(3) 0.039(2) 0.051(3) -0.003(2) -0.031(3) -0.005(2)
N5 0.048(3) 0.036(2) 0.039(2) -0.0024(18) -0.021(2) -0.0032(18)
N6 0.046(3) 0.036(2) 0.043(3) -0.0039(19) -0.021(2) -0.0003(19)
N7 0.041(2) 0.033(2) 0.037(2) -0.0037(18) -0.015(2) -0.0032(18)
N8 0.039(2) 0.043(2) 0.034(2) -0.0018(18) -0.0125(19) -0.0010(18)
N9 0.045(3) 0.047(3) 0.046(3) -0.006(2) -0.023(2) -0.002(2)
N10 0.040(2) 0.043(2) 0.039(2) -0.0060(19) -0.016(2) -0.0004(18)
N11 0.051(3) 0.042(3) 0.041(3) -0.004(2) -0.011(2) 0.002(2)
N12 0.045(7) 0.051(6) 0.054(8) -0.017(5) -0.015(7) 0.006(4)
N12A 0.042(7) 0.045(6) 0.050(6) -0.009(4) -0.017(6) 0.003(4)
C27 0.036(5) 0.047(5) 0.048(6) -0.021(4) -0.010(5) 0.012(4)
N13A 0.102(9) 0.045(5) 0.065(7) 0.007(5) -0.052(7) -0.021(5)
C26 0.062(9) 0.066(7) 0.070(10) -0.023(6) -0.032(8) 0.027(6)
N14A 0.064(7) 0.042(6) 0.072(8) -0.002(5) -0.047(7) 0.008(5)
C1 0.038(2) 0.037(3) 0.037(3) -0.002(2) -0.019(2) -0.002(2)
C2 0.039(3) 0.040(3) 0.036(3) -0.002(2) -0.017(2) -0.006(2)
C3 0.040(3) 0.038(3) 0.031(3) 0.000(2) -0.017(2) -0.002(2)
C4 0.038(2) 0.040(3) 0.033(2) -0.004(2) -0.016(2) 0.000(2)
C5 0.033(2) 0.042(3) 0.036(3) 0.000(2) -0.018(2) -0.001(2)
C6 0.037(2) 0.043(3) 0.028(2) -0.002(2) -0.013(2) -0.003(2)
C7 0.035(3) 0.048(3) 0.032(2) -0.002(2) -0.013(2) -0.002(2)
C8 0.037(2) 0.037(3) 0.033(2) -0.004(2) -0.014(2) -0.001(2)
C9 0.037(3) 0.041(3) 0.031(2) -0.001(2) -0.014(2) -0.004(2)
C10 0.034(3) 0.037(3) 0.031(2) 0.0006(19) -0.012(2) -0.001(2)
C11 0.042(3) 0.036(3) 0.036(3) -0.005(2) -0.013(2) 0.001(2)
C12 0.032(3) 0.035(2) 0.035(3) -0.0014(19) -0.006(2) -0.0050(19)
C13 0.043(3) 0.040(3) 0.034(3) -0.001(2) -0.017(2) -0.003(2)
C14 0.041(3) 0.038(3) 0.043(3) -0.002(2) -0.017(2) -0.002(2)
C15 0.064(4) 0.036(3) 0.047(3) -0.003(2) -0.029(3) -0.004(2)
C16 0.053(3) 0.035(3) 0.044(3) 0.003(2) -0.024(3) -0.007(2)
C17 0.049(3) 0.035(3) 0.039(3) -0.003(2) -0.020(2) -0.003(2)
C18 0.044(3) 0.036(3) 0.041(3) -0.004(2) -0.018(2) -0.002(2)
C19 0.042(3) 0.048(3) 0.038(3) -0.003(2) -0.016(2) -0.003(2)
C20 0.044(3) 0.041(3) 0.033(3) -0.007(2) -0.014(2) 0.004(2)
C21 0.037(3) 0.041(3) 0.038(3) -0.007(2) -0.007(2) -0.002(2)
C22 0.052(3) 0.041(3) 0.039(3) -0.007(2) -0.012(3) 0.004(2)
C23 0.040(3) 0.042(3) 0.049(3) -0.011(2) -0.004(2) 0.006(2)
C24 0.045(3) 0.043(3) 0.059(3) -0.017(2) -0.020(3) 0.003(2)
C25 0.048(3) 0.040(3) 0.054(3) -0.009(2) -0.023(3) 0.005(2)
N13 0.108(10) 0.074(7) 0.104(10) -0.016(6) -0.063(9) 0.016(6)
C26A 0.085(8) 0.046(5) 0.065(7) -0.013(5) -0.045(7) 0.007(5)
N14 0.079(8) 0.079(7) 0.091(9) -0.030(6) -0.042(7) 0.026(5)
C27A 0.073(9) 0.045(6) 0.087(9) 0.001(5) -0.061(8) -0.005(6)
O2W 0.045(2) 0.062(3) 0.053(3) -0.006(2) -0.019(2) -0.003(2)
O3W 0.070(3) 0.049(3) 0.051(3) -0.005(2) -0.013(2) -0.009(2)

loop_
_atom_type_symbol
_atom_type_description
_atom_type_scat_dispersion_real
_atom_type_scat_dispersion_imag
_atom_type_scat_source
C C 0.0033 0.0016 'International Tables Vol C Tables 4.2.6.8 and 6.1.1.4'
H H 0.0000 0.0000 'International Tables Vol C Tables 4.2.6.8 and 6.1.1.4'
N N 0.0061 0.0033 'International Tables Vol C Tables 4.2.6.8 and 6.1.1.4'
O O 0.0106 0.0060 'International Tables Vol C Tables 4.2.6.8 and 6.1.1.4'
Zn Zn 0.2839 1.4301 'International Tables Vol C Tables 4.2.6.8 and 6.1.1.4'

loop_
_geom_angle_atom_site_label_1
_geom_angle_atom_site_label_2
_geom_angle_atom_site_label_3
_geom_angle
_geom_angle_site_symmetry_1
_geom_angle_site_symmetry_3
_geom_angle_publ_flag
O1W Zn1 O1W 180.00(18) . 2_667 ?
O1W Zn1 N8 92.92(16) 2_667 . ?
O1W Zn1 N8 87.08(16) . . ?
O1W Zn1 N8 87.08(16) 2_667 2_667 ?
O1W Zn1 N8 92.92(16) . 2_667 ?
O5 Zn1 O1W 92.97(14) . 2_667 ?
O5 Zn1 O1W 92.97(14) 2_667 . ?
O5 Zn1 O1W 87.03(14) 2_667 2_667 ?
O5 Zn1 O1W 87.03(14) . . ?
O5 Zn1 O5 180.0 . 2_667 ?
O5 Zn1 N8 89.15(16) . . ?
O5 Zn1 N8 90.85(16) 2_667 . ?
O5 Zn1 N8 90.85(16) . 2_667 ?
O5 Zn1 N8 89.15(16) 2_667 2_667 ?
N8 Zn1 N8 180.00(12) . 2_667 ?
O1 Zn2 O4 99.14(14) . 1_455 ?
O1 Zn2 N1 116.98(17) . . ?
O1 Zn2 N7 110.89(17) . 1_565 ?
O4 Zn2 N1 103.38(17) 1_455 . ?
O4 Zn2 N7 107.41(17) 1_455 1_565 ?
N7 Zn2 N1 116.65(18) 1_565 . ?
C1 O1 Zn2 105.0(3) . . ?
Zn1 O1W H1WA 110.2 . . ?
Zn1 O1W H1WB 111.0 . . ?
H1WA O1W H1WB 108.0 . . ?
C8 O4 Zn2 111.5(3) . 1_655 ?
C9 O5 Zn1 130.2(3) . . ?
C10 N1 Zn2 123.4(4) . . ?
C10 N1 C11 103.4(4) . . ?
C11 N1 Zn2 130.8(4) . . ?
N3 N2 C12 121.2(4) . . ?
C10 N2 N3 109.7(4) . . ?
C10 N2 C12 129.0(4) . . ?
C11 N3 N2 102.4(4) . . ?
C15 N4 C16 117.9(5) . . ?
N6 N5 C14 121.1(4) . . ?
C17 N5 N6 110.0(4) . . ?
C17 N5 C14 128.9(5) . . ?
C18 N6 N5 102.1(4) . . ?
C17 N7 Zn2 127.0(4) . 1_545 ?
C17 N7 C18 103.9(4) . . ?
C18 N7 Zn2 129.0(4) . 1_545 ?
C19 N8 Zn1 126.9(4) . . ?
C20 N8 Zn1 127.0(4) . . ?
C20 N8 C19 102.5(5) . . ?
C19 N9 N10 101.8(4) . . ?
N9 N10 C21 120.2(5) . . ?
C20 N10 N9 109.5(5) . . ?
C20 N10 C21 129.5(5) . . ?
C23 N11 C22 117.4(5) . . ?
C27 N12 C24 119.4(13) . . ?
N13 N12 C27 114.0(14) . . ?
N13 N12 C24 126.2(14) . . ?
N13A N12A C24 123.2(12) . . ?
C27A N12A N13A 109.7(12) . . ?
C27A N12A C24 126.3(12) . . ?
N12 C27 H27 131.1 . . ?
N14 C27 N12 97.7(12) . . ?
N14 C27 H27 131.1 . . ?
C26A N13A N12A 100.0(11) . . ?
N13 C26 H26 128.4 . . ?
N14 C26 H26 128.4 . . ?
N14 C26 N13 103.2(14) . . ?
C26A N14A C27A 104.8(12) . . ?
O1 C1 C2 117.2(4) . . ?
O2 C1 O1 122.4(5) . . ?
O2 C1 C2 120.3(5) . . ?
C3 C2 C1 118.7(4) . . ?
C3 C2 C7 120.3(5) . . ?
C7 C2 C1 120.9(5) . . ?
C2 C3 H3 119.4 . . ?
C2 C3 C4 121.3(5) . . ?
C4 C3 H3 119.4 . . ?
C3 C4 C5 118.6(5) . . ?
C3 C4 C8 120.6(4) . . ?
C5 C4 C8 120.8(5) . . ?
C4 C5 H5 119.7 . . ?
C6 C5 C4 120.6(5) . . ?
C6 C5 H5 119.7 . . ?
C5 C6 C7 120.3(5) . . ?
C5 C6 C9 119.6(4) . . ?
C7 C6 C9 120.1(5) . . ?
C2 C7 H7 120.6 . . ?
C6 C7 C2 118.9(5) . . ?
C6 C7 H7 120.6 . . ?
O3 C8 O4 122.4(5) . . ?
O3 C8 C4 119.8(4) . . ?
O4 C8 C4 117.8(4) . . ?
O5 C9 C6 115.6(4) . . ?
O6 C9 O5 125.7(5) . . ?
O6 C9 C6 118.7(5) . . ?
N1 C10 N2 109.6(4) . . ?
N1 C10 H10 125.2 . . ?
N2 C10 H10 125.2 . . ?
N1 C11 H11 122.6 . . ?
N3 C11 N1 114.9(5) . . ?
N3 C11 H11 122.6 . . ?
C13 C12 N2 119.8(5) . . ?
C13 C12 C16 120.4(5) . . ?
C16 C12 N2 119.8(5) . . ?
C12 C13 H13 121.7 . . ?
C14 C13 C12 116.6(5) . . ?
C14 C13 H13 121.7 . . ?
C13 C14 N5 120.0(5) . . ?
C13 C14 C15 119.8(5) . . ?
C15 C14 N5 120.1(5) . . ?
N4 C15 C14 123.2(6) . . ?
N4 C15 H15 118.4 . . ?
C14 C15 H15 118.4 . . ?
N4 C16 C12 122.1(5) . . ?
N4 C16 H16 119.0 . . ?
C12 C16 H16 119.0 . . ?
N5 C17 H17 125.3 . . ?
N7 C17 N5 109.4(5) . . ?
N7 C17 H17 125.3 . . ?
N6 C18 N7 114.7(5) . . ?
N6 C18 H18 122.7 . . ?
N7 C18 H18 122.7 . . ?
N8 C19 H19 122.1 . . ?
N9 C19 N8 115.8(5) . . ?
N9 C19 H19 122.1 . . ?
N8 C20 N10 110.4(5) . . ?
N8 C20 H20 124.8 . . ?
N10 C20 H20 124.8 . . ?
C22 C21 N10 121.6(5) . . ?
C22 C21 C25 119.1(6) . . ?
C25 C21 N10 119.2(5) . . ?
N11 C22 C21 123.7(6) . . ?
N11 C22 H22 118.2 . . ?
C21 C22 H22 118.2 . . ?
N11 C23 H23 118.9 . . ?
N11 C23 C24 122.3(6) . . ?
C24 C23 H23 118.9 . . ?
C23 C24 N12 116.2(9) . . ?
C23 C24 N12A 123.8(9) . . ?
C23 C24 C25 121.3(6) . . ?
C25 C24 N12 121.3(9) . . ?
C25 C24 N12A 114.1(8) . . ?
C21 C25 H25 121.9 . . ?
C24 C25 C21 116.2(5) . . ?
C24 C25 H25 121.9 . . ?
N12 N13 C26 104.5(14) . . ?
N13A C26A H26A 121.5 . . ?
N14A C26A N13A 117.0(12) . . ?
N14A C26A H26A 121.5 . . ?
C27 N14 C26 119.5(15) . . ?
N12A C27A N14A 108.5(13) . . ?
N12A C27A H27A 125.8 . . ?
N14A C27A H27A 125.8 . . ?
H2WA O2W H2WB 89.7 . . ?
H3WA O3W H3WB 116.1 . . ?

loop_
_geom_bond_atom_site_label_1
_geom_bond_atom_site_label_2
_geom_bond_distance
_geom_bond_site_symmetry_2
_geom_bond_publ_flag
Zn1 O1W 2.137(4) 2_667 ?
Zn1 O1W 2.137(4) . ?
Zn1 O5 2.028(3) 2_667 ?
Zn1 O5 2.028(3) . ?
Zn1 N8 2.224(5) 2_667 ?
Zn1 N8 2.224(5) . ?
Zn2 O1 1.965(4) . ?
Zn2 O4 1.997(4) 1_455 ?
Zn2 N1 2.005(5) . ?
Zn2 N7 2.003(4) 1_565 ?
O1 C1 1.281(6) . ?
O1W H1WA 0.8921 . ?
O1W H1WB 0.8925 . ?
O2 C1 1.243(6) . ?
O3 C8 1.250(6) . ?
O4 Zn2 1.997(3) 1_655 ?
O4 C8 1.281(6) . ?
O5 C9 1.266(6) . ?
O6 C9 1.244(6) . ?
N1 C10 1.320(7) . ?
N1 C11 1.361(7) . ?
N2 N3 1.377(6) . ?
N2 C10 1.331(7) . ?
N2 C12 1.421(7) . ?
N3 C11 1.294(7) . ?
N4 C15 1.317(7) . ?
N4 C16 1.336(7) . ?
N5 N6 1.377(6) . ?
N5 C14 1.421(7) . ?
N5 C17 1.331(7) . ?
N6 C18 1.309(7) . ?
N7 Zn2 2.003(4) 1_545 ?
N7 C17 1.322(7) . ?
N7 C18 1.352(7) . ?
N8 C19 1.365(7) . ?
N8 C20 1.315(7) . ?
N9 N10 1.374(6) . ?
N9 C19 1.307(8) . ?
N10 C20 1.347(7) . ?
N10 C21 1.413(7) . ?
N11 C22 1.341(8) . ?
N11 C23 1.337(8) . ?
N12 C27 1.38(2) . ?
N12 C24 1.413(16) . ?
N12 N13 1.34(2) . ?
N12A N13A 1.401(17) . ?
N12A C24 1.488(15) . ?
N12A C27A 1.33(2) . ?
C27 H27 0.9500 . ?
C27 N14 1.299(19) . ?
N13A C26A 1.336(18) . ?
C26 H26 0.9500 . ?
C26 N13 1.38(2) . ?
C26 N14 1.30(2) . ?
N14A C26A 1.277(19) . ?
N14A C27A 1.351(17) . ?
C1 C2 1.501(7) . ?
C2 C3 1.380(7) . ?
C2 C7 1.398(7) . ?
C3 H3 0.9500 . ?
C3 C4 1.387(7) . ?
C4 C5 1.394(7) . ?
C4 C8 1.495(7) . ?
C5 H5 0.9500 . ?
C5 C6 1.393(7) . ?
C6 C7 1.394(7) . ?
C6 C9 1.513(7) . ?
C7 H7 0.9500 . ?
C10 H10 0.9500 . ?
C11 H11 0.9500 . ?
C12 C13 1.382(7) . ?
C12 C16 1.383(8) . ?
C13 H13 0.9500 . ?
C13 C14 1.378(8) . ?
C14 C15 1.385(8) . ?
C15 H15 0.9500 . ?
C16 H16 0.9500 . ?
C17 H17 0.9500 . ?
C18 H18 0.9500 . ?
C19 H19 0.9500 . ?
C20 H20 0.9500 . ?
C21 C22 1.376(8) . ?
C21 C25 1.405(8) . ?
C22 H22 0.9500 . ?
C23 H23 0.9500 . ?
C23 C24 1.372(8) . ?
C24 C25 1.383(8) . ?
C25 H25 0.9500 . ?
C26A H26A 0.9500 . ?
C27A H27A 0.9500 . ?
O2W H2WA 1.0025 . ?
O2W H2WB 0.9632 . ?
O3W H3WA 0.8237 . ?
O3W H3WB 0.8378 . ?
